data_7049594
loop_
_publ_author_name
'Mitra, Mainak'
'Cusso, Olaf'
'Bhat, Satish S.'
'Sun, Mingzhe'
'Cianfanelli, Marco'
'Costas, Miquel'
'Nordlander, Ebbe'

_publ_section_title
;
 Highly enantioselective epoxidation of olefins by
 H<sub>2</sub>O<sub>2</sub> catalyzed by a non-heme Fe(ii) catalyst of a
 chiral tetradentate ligand.
;
_journal_issue 18
_journal_name_full 'Dalton transactions (Cambridge, England : 2003)'
_journal_page_first 6123
_journal_page_last 6131
_journal_paper_doi 10.1039/c8dt04449j
_journal_volume 48
_journal_year 2019
_chemical_absolute_configuration ad
_chemical_formula_moiety 'C28 H32 F6 Fe N6 O6 S2, C H2 Cl2'
_chemical_formula_sum 'C29 H34 Cl2 F6 Fe N6 O6 S2'
_chemical_formula_weight 867.49
_space_group_crystal_system hexagonal
_space_group_IT_number 170
_space_group_name_Hall 'P 65'
_space_group_name_H-M_alt 'P 65'
_symmetry_space_group_name_Hall 'P 65'
_symmetry_space_group_name_H-M 'P 65'
_atom_sites_solution_hydrogens geom
_audit_creation_method SHELXL-2013
_audit_update_record
;
2016-02-16 deposited with the CCDC.    2019-03-15 downloaded from the CCDC.
;
_cell_angle_alpha 90
_cell_angle_beta 90
_cell_angle_gamma 120
_cell_formula_units_Z 6
_cell_length_a 10.8264(3)
_cell_length_b 10.8264(3)
_cell_length_c 52.532(2)
_cell_measurement_reflns_used 6160
_cell_measurement_temperature 100(2)
_cell_measurement_theta_max 27.40
_cell_measurement_theta_min 2.31
_cell_volume 5332.4(3)
_computing_cell_refinement 'Bruker SMART'
_computing_data_collection 'Bruker SMART'
_computing_data_reduction 'Bruker SAINT'
_computing_molecular_graphics 'Bruker SHELXTL'
_computing_publication_material 'Bruker SHELXTL'
_computing_structure_refinement 'SHELXL-2013 (Sheldrick, 2013)'
_computing_structure_solution 'SHELXL-2013 (Sheldrick, 2013)'
_diffrn_ambient_temperature 100(2)
_diffrn_measured_fraction_theta_full 1.000
_diffrn_measured_fraction_theta_max 1.000
_diffrn_measurement_device_type 'CCD area detector'
_diffrn_measurement_method 'phi and omega scans'
_diffrn_radiation_monochromator graphite
_diffrn_radiation_source 'sealed tube'
_diffrn_radiation_type MoK\a
_diffrn_radiation_wavelength 0.71073
_diffrn_reflns_av_R_equivalents 0.0567
_diffrn_reflns_av_unetI/netI 0.0316
_diffrn_reflns_Laue_measured_fraction_full 1.000
_diffrn_reflns_Laue_measured_fraction_max 1.000
_diffrn_reflns_limit_h_max 14
_diffrn_reflns_limit_h_min -14
_diffrn_reflns_limit_k_max 14
_diffrn_reflns_limit_k_min -14
_diffrn_reflns_limit_l_max 68
_diffrn_reflns_limit_l_min -68
_diffrn_reflns_number 82922
_diffrn_reflns_point_group_measured_fraction_full 0.999
_diffrn_reflns_point_group_measured_fraction_max 1.000
_diffrn_reflns_theta_full 25.242
_diffrn_reflns_theta_max 27.744
_diffrn_reflns_theta_min 2.172
_exptl_absorpt_coefficient_mu 0.775
_exptl_absorpt_correction_T_max 1.0
_exptl_absorpt_correction_T_min 0.900775
_exptl_absorpt_correction_type empirical
_exptl_absorpt_process_details 'SADABS v2.10 BRUKER 2001'
_exptl_crystal_colour orange
_exptl_crystal_density_diffrn 1.621
_exptl_crystal_description prism
_exptl_crystal_F_000 2664
_exptl_crystal_size_max 0.30
_exptl_crystal_size_mid 0.30
_exptl_crystal_size_min 0.25
_refine_diff_density_max 2.223
_refine_diff_density_min -1.601
_refine_diff_density_rms 0.125
_refine_ls_abs_structure_details
;
 Flack x determined using 3664 quotients [(I+)-(I-)]/[(I+)+(I-)]
 (Parsons and Flack (2004), Acta Cryst. A60, s61).
;
_refine_ls_abs_structure_Flack 0.021(5)
_refine_ls_extinction_method none
_refine_ls_goodness_of_fit_ref 1.053
_refine_ls_hydrogen_treatment constr
_refine_ls_matrix_type full
_refine_ls_number_parameters 471
_refine_ls_number_reflns 8370
_refine_ls_number_restraints 3
_refine_ls_restrained_S_all 1.053
_refine_ls_R_factor_all 0.0632
_refine_ls_R_factor_gt 0.0592
_refine_ls_shift/su_max 0.000
_refine_ls_shift/su_mean 0.000
_refine_ls_structure_factor_coef Fsqd
_refine_ls_weighting_details 'w=1/[\s^2^(Fo^2^)+(0.1033P)^2^+10.4536P] where P=(Fo^2^+2Fc^2^)/3'
_refine_ls_weighting_scheme calc
_refine_ls_wR_factor_gt 0.1622
_refine_ls_wR_factor_ref 0.1668
_reflns_Friedel_coverage 0.978
_reflns_Friedel_fraction_full 0.999
_reflns_Friedel_fraction_max 0.999
_reflns_number_gt 7887
_reflns_number_total 8370
_reflns_threshold_expression 'I > 2\s(I)'
_cod_data_source_file c8dt04449j2.cif
_cod_data_source_block b2pdpFeOtf2
_cod_depositor_comments 'Adding full bibliography for 7049594.cif.'
_cod_original_cell_volume 5332.4(4)
_cod_database_code 7049594
_shelx_space_group_comment
;
The symmetry employed for this shelxl refinement is uniquely defined
by the following loop, which should always be used as a source of
symmetry information in preference to the above space-group names.
They are only intended as comments.
;
_shelxl_version_number 2013-3

loop_
_space_group_symop_operation_xyz
'x, y, z'
'-y, x-y, z+2/3'
'-x+y, -x, z+1/3'
'-x, -y, z+1/2'
'y, -x+y, z+1/6'
'x-y, x, z+5/6'

loop_
_atom_site_label
_atom_site_type_symbol
_atom_site_fract_x
_atom_site_fract_y
_atom_site_fract_z
_atom_site_U_iso_or_equiv
_atom_site_adp_type
_atom_site_occupancy
_atom_site_site_symmetry_order
_atom_site_calc_flag
_atom_site_refinement_flags_posn
_atom_site_refinement_flags_adp
Fe1 Fe 0.86550(9) 0.14088(9) 0.46592(2) 0.01441(19) Uani 1 1 d . .
S1 S 0.97846(17) 0.07732(17) 0.41018(3) 0.0205(3) Uani 1 1 d . .
N1 N 0.6605(5) -0.0076(6) 0.45031(10) 0.0175(10) Uani 1 1 d . .
O1 O 0.9895(5) 0.1225(6) 0.43664(9) 0.0258(10) Uani 1 1 d . .
F1 F 1.0678(8) 0.3430(6) 0.39773(11) 0.0533(15) Uani 1 1 d . .
C1 C 0.5462(6) -0.0134(7) 0.43699(11) 0.0165(11) Uani 1 1 d . .
S2 S 0.9223(2) 0.46824(18) 0.45370(3) 0.0279(4) Uani 1 1 d . .
N2 N 0.5106(6) -0.2342(6) 0.43885(10) 0.0198(10) Uani 1 1 d . .
O2 O 0.8436(6) 0.0360(6) 0.39853(11) 0.0348(12) Uani 1 1 d . .
F2 F 1.1062(7) 0.2226(7) 0.36965(9) 0.0543(15) Uani 1 1 d . .
C2 C 0.5170(6) 0.0955(7) 0.43113(11) 0.0184(11) Uani 1 1 d . .
H2A H 0.5810 0.1918 0.4357 0.022 Uiso 1 1 calc R U
N3 N 0.8190(5) -0.0694(6) 0.48258(10) 0.0161(9) Uani 1 1 d . .
O3 O 1.0362(7) -0.0145(6) 0.40581(12) 0.0357(12) Uani 1 1 d . .
F3 F 1.2356(5) 0.2942(6) 0.40362(10) 0.0435(12) Uani 1 1 d . .
C3 C 0.3912(7) 0.0571(8) 0.41839(13) 0.0247(13) Uani 1 1 d . .
H3A H 0.3668 0.1280 0.4145 0.030 Uiso 1 1 calc R U
N4 N 0.7931(5) 0.1612(6) 0.50478(10) 0.0175(10) Uani 1 1 d . .
C4 C 0.2974(7) -0.0868(8) 0.41098(13) 0.0267(14) Uani 1 1 d . .
H4A H 0.2129 -0.1093 0.4019 0.032 Uiso 1 1 calc R U
F4 F 0.9135(12) 0.5098(8) 0.40528(11) 0.089(3) Uani 1 1 d . .
O4 O 0.8506(5) 0.3161(5) 0.44924(10) 0.0245(10) Uani 1 1 d . .
F5 F 0.9204(6) 0.6745(5) 0.42843(10) 0.0361(10) Uani 1 1 d . .
N5 N 1.0607(6) 0.2661(5) 0.48659(9) 0.0160(9) Uani 1 1 d . .
C5 C 0.3257(7) -0.1934(7) 0.41661(13) 0.0253(13) Uani 1 1 d . .
H5A H 0.2622 -0.2896 0.4119 0.030 Uiso 1 1 calc R U
O5 O 1.0741(8) 0.5369(8) 0.4509(2) 0.083(3) Uani 1 1 d . .
N6 N 1.1682(6) 0.4121(6) 0.51922(10) 0.0194(10) Uani 1 1 d . .
C6 C 0.4537(7) -0.1533(7) 0.42966(11) 0.0190(11) Uani 1 1 d . .
F6 F 0.7294(7) 0.4748(7) 0.4257(2) 0.105(4) Uani 1 1 d . .
O6 O 0.8762(15) 0.5114(10) 0.47491(14) 0.085(4) Uani 1 1 d . .
C7 C 0.4410(8) -0.3891(7) 0.43901(14) 0.0251(13) Uani 1 1 d . .
H7A H 0.5120 -0.4181 0.4423 0.038 Uiso 1 1 calc R U
H7B H 0.3959 -0.4263 0.4225 0.038 Uiso 1 1 calc R U
H7C H 0.3682 -0.4272 0.4524 0.038 Uiso 1 1 calc R U
C8 C 0.6329(6) -0.1406(6) 0.45106(11) 0.0177(11) Uani 1 1 d . .
C9 C 0.7327(6) -0.1811(6) 0.46360(12) 0.0189(11) Uani 1 1 d . .
H9A H 0.6776 -0.2749 0.4721 0.023 Uiso 1 1 calc R U
H9B H 0.7957 -0.1879 0.4507 0.023 Uiso 1 1 calc R U
C11 C 0.9454(7) -0.0809(7) 0.49022(13) 0.0209(12) Uani 1 1 d . .
H11A H 1.0191 0.0090 0.4981 0.025 Uiso 1 1 calc R U
H11B H 0.9874 -0.1020 0.4753 0.025 Uiso 1 1 calc R U
C12 C 0.8881(7) -0.2047(7) 0.50959(13) 0.0245(13) Uani 1 1 d . .
H12A H 0.8548 -0.2972 0.5009 0.029 Uiso 1 1 calc R U
H12B H 0.9624 -0.1901 0.5221 0.029 Uiso 1 1 calc R U
C13 C 0.7633(7) -0.1993(7) 0.52250(13) 0.0231(13) Uani 1 1 d . .
H13A H 0.7881 -0.1653 0.5403 0.028 Uiso 1 1 calc R U
H13B H 0.6771 -0.2951 0.5226 0.028 Uiso 1 1 calc R U
C14 C 0.7367(6) -0.0936(7) 0.50655(11) 0.0180(11) Uani 1 1 d . .
H14A H 0.6327 -0.1376 0.5026 0.022 Uiso 1 1 calc R U
C15 C 0.7876(7) 0.0451(7) 0.52127(12) 0.0198(12) Uani 1 1 d . .
H15A H 0.8843 0.0771 0.5286 0.024 Uiso 1 1 calc R U
C16 C 0.6816(8) 0.0238(8) 0.54308(13) 0.0272(14) Uani 1 1 d . .
H16A H 0.7333 0.0604 0.5594 0.033 Uiso 1 1 calc R U
H16B H 0.6107 -0.0787 0.5452 0.033 Uiso 1 1 calc R U
C17 C 0.6060(8) 0.1094(9) 0.53517(13) 0.0299(15) Uani 1 1 d . .
H17A H 0.5012 0.0509 0.5372 0.036 Uiso 1 1 calc R U
H17B H 0.6415 0.1979 0.5453 0.036 Uiso 1 1 calc R U
C18 C 0.6482(7) 0.1430(8) 0.50699(13) 0.0245(13) Uani 1 1 d . .
H18A H 0.5800 0.0638 0.4960 0.029 Uiso 1 1 calc R U
H18B H 0.6492 0.2315 0.5018 0.029 Uiso 1 1 calc R U
C19 C 0.9012(7) 0.3019(7) 0.51547(12) 0.0200(12) Uani 1 1 d . .
H19A H 0.8951 0.3002 0.5343 0.024 Uiso 1 1 calc R U
H19B H 0.8845 0.3782 0.5090 0.024 Uiso 1 1 calc R U
C20 C 1.0447(7) 0.3283(6) 0.50721(11) 0.0179(11) Uani 1 1 d . .
C21 C 1.2050(6) 0.3086(6) 0.48577(11) 0.0155(11) Uani 1 1 d . .
C22 C 1.2821(6) 0.2705(6) 0.46946(11) 0.0174(11) Uani 1 1 d . .
H22A H 1.2376 0.2084 0.4554 0.021 Uiso 1 1 calc R U
C23 C 1.4266(7) 0.3267(7) 0.47451(13) 0.0231(12) Uani 1 1 d . .
H23A H 1.4810 0.3008 0.4639 0.028 Uiso 1 1 calc R U
C24 C 1.4934(7) 0.4199(7) 0.49465(14) 0.0242(13) Uani 1 1 d . .
H24A H 1.5929 0.4580 0.4972 0.029 Uiso 1 1 calc R U
C25 C 1.4184(7) 0.4585(7) 0.51114(12) 0.0234(13) Uani 1 1 d . .
H25A H 1.4634 0.5208 0.5251 0.028 Uiso 1 1 calc R U
C26 C 1.2743(7) 0.4014(6) 0.50615(12) 0.0192(12) Uani 1 1 d . .
C27 C 1.1915(8) 0.4979(8) 0.54206(13) 0.0291(15) Uani 1 1 d . .
H27A H 1.1089 0.5102 0.5449 0.044 Uiso 1 1 calc R U
H27B H 1.2772 0.5914 0.5398 0.044 Uiso 1 1 calc R U
H27C H 1.2041 0.4494 0.5567 0.044 Uiso 1 1 calc R U
C28 C 1.1040(10) 0.2442(9) 0.39453(14) 0.0334(16) Uani 1 1 d . .
C29 C 0.8685(9) 0.5350(8) 0.42685(14) 0.0318(16) Uani 1 1 d . .
Cl1S Cl 0.3434(4) 0.7399(3) 0.49305(7) 0.0692(8) Uani 1 1 d D .
Cl2S Cl 0.2815(4) 0.9727(5) 0.49366(16) 0.132(2) Uani 1 1 d D .
C1S C 0.2230(9) 0.7966(7) 0.4821(2) 0.112(8) Uani 1 1 d D .
H1SA H 0.2208 0.7961 0.4632 0.134 Uiso 1 1 calc R U
H1SB H 0.1255 0.7303 0.4884 0.134 Uiso 1 1 calc R U

loop_
_atom_site_aniso_label
_atom_site_aniso_U_11
_atom_site_aniso_U_22
_atom_site_aniso_U_33
_atom_site_aniso_U_23
_atom_site_aniso_U_13
_atom_site_aniso_U_12
Fe1 0.0146(4) 0.0156(4) 0.0130(4) -0.0012(3) -0.0018(3) 0.0075(3)
S1 0.0260(8) 0.0230(7) 0.0157(6) -0.0064(5) -0.0044(5) 0.0147(6)
N1 0.017(2) 0.023(3) 0.015(2) 0.0000(19) -0.0022(18) 0.012(2)
O1 0.026(2) 0.035(3) 0.018(2) -0.0102(19) -0.0057(18) 0.016(2)
F1 0.090(5) 0.033(3) 0.044(3) 0.005(2) -0.005(3) 0.036(3)
C1 0.013(3) 0.020(3) 0.015(3) 0.000(2) -0.001(2) 0.008(2)
S2 0.0419(10) 0.0169(7) 0.0222(8) -0.0011(6) -0.0054(7) 0.0126(7)
N2 0.018(2) 0.021(3) 0.015(2) -0.0005(19) -0.0024(19) 0.006(2)
O2 0.038(3) 0.044(3) 0.029(3) -0.016(2) -0.017(2) 0.025(3)
F2 0.083(4) 0.064(4) 0.016(2) 0.008(2) 0.007(2) 0.037(3)
C2 0.017(3) 0.023(3) 0.016(3) 0.001(2) 0.001(2) 0.010(2)
N3 0.015(2) 0.018(2) 0.014(2) 0.0003(18) -0.0003(18) 0.008(2)
O3 0.045(3) 0.033(3) 0.040(3) -0.008(2) 0.000(2) 0.027(3)
F3 0.037(3) 0.042(3) 0.035(3) 0.007(2) 0.002(2) 0.008(2)
C3 0.023(3) 0.034(4) 0.024(3) 0.008(3) 0.002(2) 0.020(3)
N4 0.016(2) 0.020(3) 0.016(2) -0.0028(19) -0.0017(18) 0.009(2)
C4 0.019(3) 0.040(4) 0.022(3) 0.002(3) -0.005(2) 0.015(3)
F4 0.216(10) 0.068(4) 0.020(2) 0.006(3) 0.015(4) 0.100(6)
O4 0.028(2) 0.019(2) 0.027(2) 0.0013(18) -0.0064(19) 0.0114(19)
F5 0.052(3) 0.019(2) 0.042(2) 0.0037(17) 0.000(2) 0.021(2)
N5 0.018(2) 0.015(2) 0.014(2) 0.0013(17) -0.0007(18) 0.008(2)
C5 0.016(3) 0.024(3) 0.025(3) 0.001(2) -0.006(2) 0.002(2)
O5 0.043(4) 0.029(3) 0.152(9) 0.025(4) -0.040(5) 0.000(3)
N6 0.019(2) 0.019(2) 0.017(2) -0.0053(19) -0.0034(19) 0.007(2)
C6 0.017(3) 0.021(3) 0.014(2) 0.000(2) 0.000(2) 0.006(2)
F6 0.045(4) 0.046(4) 0.205(10) 0.052(5) -0.046(5) 0.009(3)
O6 0.191(11) 0.063(5) 0.033(4) 0.014(3) 0.030(5) 0.087(7)
C7 0.025(3) 0.018(3) 0.027(3) -0.003(2) -0.007(2) 0.006(3)
C8 0.019(3) 0.018(3) 0.015(3) 0.001(2) -0.002(2) 0.009(2)
C9 0.021(3) 0.019(3) 0.018(3) 0.001(2) -0.006(2) 0.011(2)
C11 0.016(3) 0.021(3) 0.025(3) 0.001(2) -0.004(2) 0.009(2)
C12 0.023(3) 0.023(3) 0.027(3) 0.005(3) -0.006(3) 0.012(3)
C13 0.018(3) 0.023(3) 0.022(3) 0.003(2) -0.002(2) 0.006(2)
C14 0.015(3) 0.017(3) 0.016(3) 0.002(2) -0.003(2) 0.004(2)
C15 0.016(3) 0.025(3) 0.016(3) 0.002(2) 0.000(2) 0.009(2)
C16 0.026(3) 0.037(4) 0.021(3) 0.002(3) 0.003(3) 0.018(3)
C17 0.031(4) 0.049(4) 0.018(3) 0.003(3) 0.006(3) 0.026(3)
C18 0.018(3) 0.037(4) 0.023(3) -0.002(3) 0.001(2) 0.017(3)
C19 0.024(3) 0.024(3) 0.014(3) -0.005(2) 0.001(2) 0.013(3)
C20 0.019(3) 0.014(3) 0.018(3) -0.001(2) -0.002(2) 0.006(2)
C21 0.017(3) 0.010(2) 0.016(3) 0.001(2) -0.003(2) 0.003(2)
C22 0.019(3) 0.019(3) 0.015(3) -0.003(2) -0.004(2) 0.010(2)
C23 0.024(3) 0.023(3) 0.024(3) 0.002(2) 0.005(2) 0.013(3)
C24 0.017(3) 0.023(3) 0.026(3) 0.004(2) -0.004(2) 0.005(2)
C25 0.023(3) 0.021(3) 0.019(3) -0.002(2) -0.004(2) 0.005(3)
C26 0.022(3) 0.014(3) 0.017(3) -0.001(2) -0.002(2) 0.006(2)
C27 0.036(4) 0.028(3) 0.018(3) -0.012(3) -0.004(3) 0.011(3)
C28 0.050(5) 0.036(4) 0.017(3) 0.002(3) -0.001(3) 0.023(4)
C29 0.045(4) 0.024(3) 0.024(3) 0.001(3) -0.007(3) 0.016(3)
Cl1S 0.077(2) 0.0608(17) 0.0759(19) 0.0167(15) 0.0191(16) 0.0392(16)
Cl2S 0.065(2) 0.078(2) 0.264(7) -0.068(4) -0.049(3) 0.044(2)
C1S 0.042(6) 0.21(2) 0.033(6) -0.012(8) -0.003(5) 0.029(10)

loop_
_atom_type_symbol
_atom_type_description
_atom_type_scat_dispersion_real
_atom_type_scat_dispersion_imag
_atom_type_scat_source
C C 0.0033 0.0016 'International Tables Vol C Tables 4.2.6.8 and 6.1.1.4'
H H 0.0000 0.0000 'International Tables Vol C Tables 4.2.6.8 and 6.1.1.4'
N N 0.0061 0.0033 'International Tables Vol C Tables 4.2.6.8 and 6.1.1.4'
O O 0.0106 0.0060 'International Tables Vol C Tables 4.2.6.8 and 6.1.1.4'
F F 0.0171 0.0103 'International Tables Vol C Tables 4.2.6.8 and 6.1.1.4'
S S 0.1246 0.1234 'International Tables Vol C Tables 4.2.6.8 and 6.1.1.4'
Fe Fe 0.3463 0.8444 'International Tables Vol C Tables 4.2.6.8 and 6.1.1.4'
Cl Cl 0.1484 0.1585 'International Tables Vol C Tables 4.2.6.8 and 6.1.1.4'

loop_
_geom_angle_atom_site_label_1
_geom_angle_atom_site_label_2
_geom_angle_atom_site_label_3
_geom_angle
O1 Fe1 N1 96.82(19)
O1 Fe1 N5 87.52(19)
N1 Fe1 N5 170.8(2)
O1 Fe1 O4 96.7(2)
N1 Fe1 O4 89.96(19)
N5 Fe1 O4 97.59(19)
O1 Fe1 N4 160.59(19)
N1 Fe1 N4 98.0(2)
N5 Fe1 N4 76.08(19)
O4 Fe1 N4 95.7(2)
O1 Fe1 N3 91.1(2)
N1 Fe1 N3 76.5(2)
N5 Fe1 N3 95.40(19)
O4 Fe1 N3 165.11(19)
N4 Fe1 N3 80.34(19)
O3 S1 O2 116.4(4)
O3 S1 O1 113.2(3)
O2 S1 O1 114.3(3)
O3 S1 C28 104.3(4)
O2 S1 C28 104.8(4)
O1 S1 C28 101.6(3)
C8 N1 C1 104.7(5)
C8 N1 Fe1 113.0(4)
C1 N1 Fe1 141.9(4)
S1 O1 Fe1 140.8(3)
C6 C1 N1 109.1(5)
C6 C1 C2 121.0(5)
N1 C1 C2 129.9(6)
O6 S2 O5 114.7(8)
O6 S2 O4 115.7(5)
O5 S2 O4 113.4(4)
O6 S2 C29 104.4(5)
O5 S2 C29 103.1(5)
O4 S2 C29 103.4(3)
C8 N2 C6 105.6(5)
C8 N2 C7 127.3(6)
C6 N2 C7 126.4(5)
C3 C2 C1 117.2(6)
C3 C2 H2A 121.4
C1 C2 H2A 121.4
C9 N3 C14 110.3(5)
C9 N3 C11 110.1(5)
C14 N3 C11 104.6(5)
C9 N3 Fe1 107.1(4)
C14 N3 Fe1 108.6(4)
C11 N3 Fe1 116.0(4)
C2 C3 C4 121.2(6)
C2 C3 H3A 119.4
C4 C3 H3A 119.4
C18 N4 C19 110.1(5)
C18 N4 C15 104.3(5)
C19 N4 C15 108.6(5)
C18 N4 Fe1 117.2(4)
C19 N4 Fe1 108.0(4)
C15 N4 Fe1 108.2(4)
C5 C4 C3 121.8(6)
C5 C4 H4A 119.1
C3 C4 H4A 119.1
S2 O4 Fe1 134.3(3)
C20 N5 C21 105.5(5)
C20 N5 Fe1 113.2(4)
C21 N5 Fe1 141.3(4)
C4 C5 C6 116.6(6)
C4 C5 H5A 121.7
C6 C5 H5A 121.7
C20 N6 C26 107.2(5)
C20 N6 C27 127.9(6)
C26 N6 C27 124.8(6)
N2 C6 C1 106.7(5)
N2 C6 C5 131.0(6)
C1 C6 C5 122.3(6)
N2 C7 H7A 109.5
N2 C7 H7B 109.5
H7A C7 H7B 109.5
N2 C7 H7C 109.5
H7A C7 H7C 109.5
H7B C7 H7C 109.5
N1 C8 N2 113.9(5)
N1 C8 C9 121.9(5)
N2 C8 C9 124.2(6)
N3 C9 C8 107.9(5)
N3 C9 H9A 110.1
C8 C9 H9A 110.1
N3 C9 H9B 110.1
C8 C9 H9B 110.1
H9A C9 H9B 108.4
N3 C11 C12 105.2(5)
N3 C11 H11A 110.7
C12 C11 H11A 110.7
N3 C11 H11B 110.7
C12 C11 H11B 110.7
H11A C11 H11B 108.8
C13 C12 C11 103.7(5)
C13 C12 H12A 111.0
C11 C12 H12A 111.0
C13 C12 H12B 111.0
C11 C12 H12B 111.0
H12A C12 H12B 109.0
C12 C13 C14 106.2(5)
C12 C13 H13A 110.5
C14 C13 H13A 110.5
C12 C13 H13B 110.5
C14 C13 H13B 110.5
H13A C13 H13B 108.7
N3 C14 C15 111.4(5)
N3 C14 C13 105.7(5)
C15 C14 C13 110.0(5)
N3 C14 H14A 109.9
C15 C14 H14A 109.9
C13 C14 H14A 109.9
N4 C15 C14 112.0(5)
N4 C15 C16 105.5(5)
C14 C15 C16 110.5(5)
N4 C15 H15A 109.6
C14 C15 H15A 109.6
C16 C15 H15A 109.6
C15 C16 C17 106.3(5)
C15 C16 H16A 110.5
C17 C16 H16A 110.5
C15 C16 H16B 110.5
C17 C16 H16B 110.5
H16A C16 H16B 108.7
C18 C17 C16 102.3(5)
C18 C17 H17A 111.3
C16 C17 H17A 111.3
C18 C17 H17B 111.3
C16 C17 H17B 111.3
H17A C17 H17B 109.2
N4 C18 C17 106.0(5)
N4 C18 H18A 110.5
C17 C18 H18A 110.5
N4 C18 H18B 110.5
C17 C18 H18B 110.5
H18A C18 H18B 108.7
N4 C19 C20 107.2(5)
N4 C19 H19A 110.3
C20 C19 H19A 110.3
N4 C19 H19B 110.3
C20 C19 H19B 110.3
H19A C19 H19B 108.5
N5 C20 N6 112.8(6)
N5 C20 C19 121.6(5)
N6 C20 C19 125.6(5)
N5 C21 C22 131.3(5)
N5 C21 C26 108.8(5)
C22 C21 C26 119.8(6)
C23 C22 C21 117.5(5)
C23 C22 H22A 121.3
C21 C22 H22A 121.3
C24 C23 C22 121.8(6)
C24 C23 H23A 119.1
C22 C23 H23A 119.1
C25 C24 C23 121.5(6)
C25 C24 H24A 119.2
C23 C24 H24A 119.2
C26 C25 C24 116.5(6)
C26 C25 H25A 121.8
C24 C25 H25A 121.8
C25 C26 N6 131.4(6)
C25 C26 C21 122.9(6)
N6 C26 C21 105.6(5)
N6 C27 H27A 109.5
N6 C27 H27B 109.5
H27A C27 H27B 109.5
N6 C27 H27C 109.5
H27A C27 H27C 109.5
H27B C27 H27C 109.5
F1 C28 F2 107.9(6)
F1 C28 F3 108.3(7)
F2 C28 F3 108.3(7)
F1 C28 S1 111.6(6)
F2 C28 S1 109.8(6)
F3 C28 S1 110.9(5)
F6 C29 F4 108.0(9)
F6 C29 F5 107.2(7)
F4 C29 F5 107.5(7)
F6 C29 S2 111.0(6)
F4 C29 S2 111.2(6)
F5 C29 S2 111.7(5)
Cl2S C1S Cl1S 109.0(3)
Cl2S C1S H1SA 109.9
Cl1S C1S H1SA 109.9
Cl2S C1S H1SB 109.9
Cl1S C1S H1SB 109.9
H1SA C1S H1SB 108.3

loop_
_geom_bond_atom_site_label_1
_geom_bond_atom_site_label_2
_geom_bond_distance
Fe1 O1 2.115(5)
Fe1 N1 2.148(5)
Fe1 N5 2.149(5)
Fe1 O4 2.167(5)
Fe1 N4 2.237(5)
Fe1 N3 2.249(5)
S1 O3 1.433(5)
S1 O2 1.433(5)
S1 O1 1.459(5)
S1 C28 1.825(9)
N1 C8 1.317(8)
N1 C1 1.395(7)
F1 C28 1.321(10)
C1 C6 1.389(9)
C1 C2 1.398(9)
S2 O6 1.394(8)
S2 O5 1.433(9)
S2 O4 1.446(5)
S2 C29 1.809(7)
N2 C8 1.360(8)
N2 C6 1.385(8)
N2 C7 1.455(8)
F2 C28 1.330(9)
C2 C3 1.382(9)
C2 H2A 0.9500
N3 C9 1.483(8)
N3 C14 1.488(8)
N3 C11 1.490(8)
F3 C28 1.334(10)
C3 C4 1.424(11)
C3 H3A 0.9500
N4 C18 1.484(8)
N4 C19 1.491(8)
N4 C15 1.503(8)
C4 C5 1.366(10)
C4 H4A 0.9500
F4 C29 1.315(10)
F5 C29 1.324(8)
N5 C20 1.332(8)
N5 C21 1.391(8)
C5 C6 1.406(9)
C5 H5A 0.9500
N6 C20 1.340(8)
N6 C26 1.392(9)
N6 C27 1.459(8)
F6 C29 1.310(11)
C7 H7A 0.9800
C7 H7B 0.9800
C7 H7C 0.9800
C8 C9 1.506(8)
C9 H9A 0.9900
C9 H9B 0.9900
C11 C12 1.545(9)
C11 H11A 0.9900
C11 H11B 0.9900
C12 C13 1.538(10)
C12 H12A 0.9900
C12 H12B 0.9900
C13 C14 1.557(9)
C13 H13A 0.9900
C13 H13B 0.9900
C14 C15 1.527(9)
C14 H14A 1.0000
C15 C16 1.555(9)
C15 H15A 1.0000
C16 C17 1.570(10)
C16 H16A 0.9900
C16 H16B 0.9900
C17 C18 1.539(9)
C17 H17A 0.9900
C17 H17B 0.9900
C18 H18A 0.9900
C18 H18B 0.9900
C19 C20 1.496(9)
C19 H19A 0.9900
C19 H19B 0.9900
C21 C22 1.395(9)
C21 C26 1.401(8)
C22 C23 1.391(9)
C22 H22A 0.9500
C23 C24 1.389(10)
C23 H23A 0.9500
C24 C25 1.388(10)
C24 H24A 0.9500
C25 C26 1.386(9)
C25 H25A 0.9500
C27 H27A 0.9800
C27 H27B 0.9800
C27 H27C 0.9800
Cl1S C1S 1.7899(15)
Cl2S C1S 1.7886(15)
C1S H1SA 0.9900
C1S H1SB 0.9900

loop_
_geom_torsion_atom_site_label_1
_geom_torsion_atom_site_label_2
_geom_torsion_atom_site_label_3
_geom_torsion_atom_site_label_4
_geom_torsion
O3 S1 O1 Fe1 -132.6(5)
O2 S1 O1 Fe1 3.8(7)
C28 S1 O1 Fe1 116.0(6)
C8 N1 C1 C6 -1.2(7)
Fe1 N1 C1 C6 170.7(5)
C8 N1 C1 C2 177.9(6)
Fe1 N1 C1 C2 -10.1(11)
C6 C1 C2 C3 1.6(9)
N1 C1 C2 C3 -177.5(6)
C1 C2 C3 C4 -1.6(9)
C2 C3 C4 C5 1.5(11)
O6 S2 O4 Fe1 -77.8(7)
O5 S2 O4 Fe1 57.8(7)
C29 S2 O4 Fe1 168.8(5)
C3 C4 C5 C6 -1.2(10)
C8 N2 C6 C1 -0.1(7)
C7 N2 C6 C1 170.6(6)
C8 N2 C6 C5 -176.7(7)
C7 N2 C6 C5 -6.0(11)
N1 C1 C6 N2 0.9(7)
C2 C1 C6 N2 -178.4(6)
N1 C1 C6 C5 177.8(6)
C2 C1 C6 C5 -1.4(9)
C4 C5 C6 N2 177.3(7)
C4 C5 C6 C1 1.2(10)
C1 N1 C8 N2 1.2(7)
Fe1 N1 C8 N2 -173.4(4)
C1 N1 C8 C9 179.0(5)
Fe1 N1 C8 C9 4.4(7)
C6 N2 C8 N1 -0.7(7)
C7 N2 C8 N1 -171.3(6)
C6 N2 C8 C9 -178.5(6)
C7 N2 C8 C9 10.9(10)
C14 N3 C9 C8 81.0(6)
C11 N3 C9 C8 -164.1(5)
Fe1 N3 C9 C8 -37.0(5)
N1 C8 C9 N3 23.7(8)
N2 C8 C9 N3 -158.7(6)
C9 N3 C11 C12 -79.1(6)
C14 N3 C11 C12 39.4(6)
Fe1 N3 C11 C12 159.0(4)
N3 C11 C12 C13 -30.5(6)
C11 C12 C13 C14 10.6(7)
C9 N3 C14 C15 -154.3(5)
C11 N3 C14 C15 87.4(6)
Fe1 N3 C14 C15 -37.1(5)
C9 N3 C14 C13 86.3(6)
C11 N3 C14 C13 -32.1(6)
Fe1 N3 C14 C13 -156.6(4)
C12 C13 C14 N3 12.8(6)
C12 C13 C14 C15 -107.6(6)
C18 N4 C15 C14 88.6(6)
C19 N4 C15 C14 -154.0(5)
Fe1 N4 C15 C14 -36.9(6)
C18 N4 C15 C16 -31.6(6)
C19 N4 C15 C16 85.8(6)
Fe1 N4 C15 C16 -157.1(4)
N3 C14 C15 N4 51.1(7)
C13 C14 C15 N4 168.0(5)
N3 C14 C15 C16 168.4(5)
C13 C14 C15 C16 -74.8(6)
N4 C15 C16 C17 11.0(7)
C14 C15 C16 C17 -110.2(6)
C15 C16 C17 C18 12.8(8)
C19 N4 C18 C17 -75.4(7)
C15 N4 C18 C17 41.0(7)
Fe1 N4 C18 C17 160.6(5)
C16 C17 C18 N4 -32.8(7)
C18 N4 C19 C20 -166.8(5)
C15 N4 C19 C20 79.5(6)
Fe1 N4 C19 C20 -37.7(5)
C21 N5 C20 N6 2.5(7)
Fe1 N5 C20 N6 -176.7(4)
C21 N5 C20 C19 -176.6(5)
Fe1 N5 C20 C19 4.2(7)
C26 N6 C20 N5 -2.1(7)
C27 N6 C20 N5 179.1(6)
C26 N6 C20 C19 176.9(6)
C27 N6 C20 C19 -1.9(11)
N4 C19 C20 N5 23.8(8)
N4 C19 C20 N6 -155.1(6)
C20 N5 C21 C22 175.6(6)
Fe1 N5 C21 C22 -5.6(11)
C20 N5 C21 C26 -1.8(6)
Fe1 N5 C21 C26 177.0(5)
N5 C21 C22 C23 -176.6(6)
C26 C21 C22 C23 0.6(9)
C21 C22 C23 C24 -1.3(10)
C22 C23 C24 C25 1.7(10)
C23 C24 C25 C26 -1.2(10)
C24 C25 C26 N6 176.6(7)
C24 C25 C26 C21 0.4(10)
C20 N6 C26 C25 -175.8(7)
C27 N6 C26 C25 3.0(11)
C20 N6 C26 C21 0.9(7)
C27 N6 C26 C21 179.7(6)
N5 C21 C26 C25 177.6(6)
C22 C21 C26 C25 -0.1(9)
N5 C21 C26 N6 0.6(7)
C22 C21 C26 N6 -177.2(5)
O3 S1 C28 F1 -177.6(6)
O2 S1 C28 F1 59.6(6)
O1 S1 C28 F1 -59.7(6)
O3 S1 C28 F2 62.8(7)
O2 S1 C28 F2 -60.0(7)
O1 S1 C28 F2 -179.2(6)
O3 S1 C28 F3 -56.7(6)
O2 S1 C28 F3 -179.5(5)
O1 S1 C28 F3 61.2(6)
O6 S2 C29 F6 -63.8(9)
O5 S2 C29 F6 176.0(8)
O4 S2 C29 F6 57.6(8)
O6 S2 C29 F4 175.9(8)
O5 S2 C29 F4 55.7(8)
O4 S2 C29 F4 -62.6(7)
O6 S2 C29 F5 55.8(8)
O5 S2 C29 F5 -64.4(8)
O4 S2 C29 F5 177.2(6)
